data_2007915
loop_
_publ_author_name
'Birnbaum, Karin Bj\%amer'
'Shugar, David'
'Felczak, Krzysztof '

_publ_section_title
;
 1-(\b-<small>D</small>-Ribofuranosyl)-6-propylcytosine
;
_journal_issue 12
_journal_name_full 'Acta Crystallographica Section C'
_journal_page_first 1959
_journal_page_last 1961
_journal_paper_doi 10.1107/S0108270198008683
_journal_volume 54
_journal_year 1998
_chemical_formula_moiety 'C12 H19 N3 O5'
_chemical_formula_sum 'C12 H19 N3 O5'
_chemical_formula_weight 285.30
_chemical_name_common 6-Propylcytidine
_chemical_name_systematic
;
1-(\b-D-ribofuranosyl)-6-Propylcytosine
;
_space_group_IT_number 5
_symmetry_cell_setting monoclinic
_symmetry_space_group_name_Hall 'C 2y'
_symmetry_space_group_name_H-M 'C 1 2 1'
_cell_angle_alpha 90.0
_cell_angle_beta 119.12(3)
_cell_angle_gamma 90.0
_cell_formula_units_Z 4
_cell_length_a 16.734(5)
_cell_length_b 7.830(4)
_cell_length_c 12.028(5)
_cell_measurement_reflns_used 24
_cell_measurement_temperature 293
_cell_measurement_theta_max 25.00
_cell_measurement_theta_min 20.00
_cell_volume 1376.8(11)
_computing_cell_refinement NRCCAD
_computing_data_collection 'NRCCAD (Le Page et al., 1986)'
_computing_data_reduction 'NRCVAX DATRD2'
_computing_molecular_graphics NRCVAX
_computing_publication_material 'NRCVAX TABLES (January 1994 version)'
_computing_structure_refinement 'NRCVAX LSTSQ'
_computing_structure_solution 'NRCVAX SOLVER'
_diffrn_ambient_temperature 293
_diffrn_measurement_device 'Nonius CAD-4'
_diffrn_measurement_method '\q/2\q scan b/P/b '
_diffrn_radiation_monochromator graphite
_diffrn_radiation_source 'xray tube'
_diffrn_radiation_type 'Molybdenum K\a'
_diffrn_radiation_wavelength 0.71073
_diffrn_reflns_av_R_equivalents 0.003
_diffrn_reflns_limit_h_max 17
_diffrn_reflns_limit_h_min -19
_diffrn_reflns_limit_k_max 8
_diffrn_reflns_limit_k_min 0
_diffrn_reflns_limit_l_max 13
_diffrn_reflns_limit_l_min 0
_diffrn_reflns_number 1502
_diffrn_reflns_theta_max 24.91
_diffrn_reflns_theta_min 0.00
_diffrn_standards_decay_% 0.0
_diffrn_standards_interval_count 100
_diffrn_standards_number 3
_exptl_absorpt_coefficient_mu 0.11
_exptl_absorpt_correction_T_max 1.0000
_exptl_absorpt_correction_T_min 1.0000
_exptl_absorpt_correction_type none
_exptl_crystal_colour colourless
_exptl_crystal_density_diffrn 1.376
_exptl_crystal_density_method 'not measured'
_exptl_crystal_description platelet
_exptl_crystal_F_000 608.30
_exptl_crystal_size_max 0.38
_exptl_crystal_size_mid 0.30
_exptl_crystal_size_min 0.22
_refine_diff_density_max 0.13
_refine_diff_density_min -0.15
_refine_ls_extinction_coef '2.6(4)\\times 10^3^'
_refine_ls_extinction_method 'Larson (1970)'
_refine_ls_goodness_of_fit_obs 1.69
_refine_ls_hydrogen_treatment constr
_refine_ls_matrix_type full
_refine_ls_number_parameters 181
_refine_ls_number_reflns 1469
_refine_ls_number_restraints 1
_refine_ls_R_factor_all 0.034
_refine_ls_R_factor_obs 0.029
_refine_ls_shift/esd_max 0.000
_refine_ls_structure_factor_coef F
_refine_ls_weighting_details 'w = 1/[\s^2^(F)+0.0002F^2^]'
_refine_ls_weighting_scheme calc
_refine_ls_wR_factor_all 0.037
_refine_ls_wR_factor_obs 0.036
_reflns_number_observed 1315
_reflns_number_total 1469
_reflns_observed_criterion 'Inet > 2.5\s(Inet)'
_cod_data_source_file fg1416.cif
_cod_data_source_block fg1416
_cod_depositor_comments
;
The following automatic conversions were performed:
'_symmetry_cell_setting' value 'Monoclinic' changed to 'monoclinic'
according to '/home/saulius/struct/CIF-dictionaries/cif_core.dic'
dictionary named 'cif_core.dic' version 2.4.1 from
2010-06-29.

'_geom_bond_publ_flag' value 'Yes' changed to 'yes' according
to '/home/saulius/struct/CIF-dictionaries/cif_core.dic' dictionary named
'cif_core.dic' version 2.4.1 from 2010-06-29 (11
times).

'_geom_bond_publ_flag' value 'No' changed to 'no' according to
'/home/saulius/struct/CIF-dictionaries/cif_core.dic' dictionary named
'cif_core.dic' version 2.4.1 from 2010-06-29 (29 times).

Automatic conversion script
Id: cif_fix_enum 1527 2010-12-29 10:47:43Z saulius 

The following automatic conversions were performed:

'_atom_site_thermal_displace_type' tag value 'Uij' was replaced with
'Uani' value 20 times.

Automatic conversion script
Id: cif_fix_values 1646 2011-03-28 12:23:43Z adriana 

The following automatic conversions were performed:

'_symmetry_cell_setting' value 'Monoclinic' changed to 'monoclinic'
according to /home/saulius/struct/CIF-dictionaries/cif_core.dic
dictionary named 'cif_core.dic' version 2.4.1 from
2010-06-29.

'_geom_bond_publ_flag' value 'Yes' changed to 'yes'
according to /home/saulius/struct/CIF-dictionaries/cif_core.dic
dictionary named 'cif_core.dic' version 2.4.1 from 2010-06-29 (11
times).

'_geom_bond_publ_flag' value 'No' changed to 'no' according
to /home/saulius/struct/CIF-dictionaries/cif_core.dic dictionary
named 'cif_core.dic' version 2.4.1 from 2010-06-29 (29
times).

'_geom_angle_publ_flag' value 'No' changed to 'no' according
to /home/saulius/struct/CIF-dictionaries/cif_core.dic dictionary
named 'cif_core.dic' version 2.4.1 from 2010-06-29 (63
times).

'_geom_angle_publ_flag' value 'Yes' changed to 'yes'
according to /home/saulius/struct/CIF-dictionaries/cif_core.dic
dictionary named 'cif_core.dic' version 2.4.1 from 2010-06-29 (8
times).

'_geom_torsion_publ_flag' value 'No' changed to 'no'
according to /home/saulius/struct/CIF-dictionaries/cif_core.dic
dictionary named 'cif_core.dic' version 2.4.1 from 2010-06-29 (35
times).

'_geom_torsion_publ_flag' value 'Yes' changed to 'yes'
according to /home/saulius/struct/CIF-dictionaries/cif_core.dic
dictionary named 'cif_core.dic' version 2.4.1 from 2010-06-29 (6
times).

Automatic conversion script
Id: cif_fix_values 1715 2011-07-08 13:25:40Z adriana 

The following automatic conversions were performed:

'_refine_ls_weighting_scheme' value '1/[\s^2^(F)+0.0002F^2^]' was
changed to 'calc'. New tag '_refine_ls_weighting_details' was
created. The value of the new tag was set to 'w =
1/[\s^2^(F)+0.0002F^2^]'.

Automatic conversion script
Id: cif_fix_values 3143 2015-03-26 13:38:13Z robertas 
;
_cod_original_cell_volume 1376.8(10)
_cod_original_sg_symbol_H-M 'C 2'
_cod_database_code 2007915

loop_
_symmetry_equiv_pos_as_xyz
x,y,z
1/2+x,1/2+y,z
-x,y,-z
1/2-x,1/2+y,-z

loop_
_atom_site_aniso_label
_atom_site_aniso_U_11
_atom_site_aniso_U_22
_atom_site_aniso_U_33
_atom_site_aniso_U_12
_atom_site_aniso_U_13
_atom_site_aniso_U_23
_atom_site_aniso_type_symbol
N1 0.0310(9) 0.0512(13) 0.0271(9) 0.0024(11) 0.0141(8) -0.0021(12) N
C2 0.0322(12) 0.0543(16) 0.0332(12) 0.0022(14) 0.0158(10) -0.0010(15) C
N3 0.0329(10) 0.0647(14) 0.0319(10) 0.0016(12) 0.0175(9) -0.0006(13) N
C4 0.0354(12) 0.0603(17) 0.0333(13) 0.0031(14) 0.0180(11) -0.0011(16) C
C5 0.0362(12) 0.0624(18) 0.0272(11) 0.0070(15) 0.0136(10) -0.0005(16) C
C6 0.0327(12) 0.0428(14) 0.0321(11) 0.0037(13) 0.0139(10) -0.0007(15) C
C7 0.0347(12) 0.0566(16) 0.0353(12) 0.0024(14) 0.0174(10) -0.0021(15) C
C8 0.0346(13) 0.076(2) 0.0450(15) 0.0008(15) 0.0166(12) -0.0034(18) C
C9 0.0389(15) 0.120(3) 0.0589(19) 0.002(2) 0.0172(14) -0.011(2) C
N4 0.0375(11) 0.126(2) 0.0320(11) 0.0100(16) 0.0194(9) 0.0013(17) N
O2 0.0346(9) 0.1027(16) 0.0280(9) -0.0010(12) 0.0122(7) -0.0044(13) O
C1' 0.0333(11) 0.0507(16) 0.0289(11) 0.0030(14) 0.0160(9) 0.0014(14) C
C2' 0.0354(13) 0.0435(15) 0.0375(14) 0.0043(12) 0.0187(12) 0.0037(13) C
C3' 0.0322(12) 0.0508(15) 0.0305(12) -0.0014(13) 0.0177(10) 0.0046(14) C
C4' 0.0392(13) 0.0475(15) 0.0305(12) 0.0027(12) 0.0213(11) 0.0026(13) C
O4' 0.0624(11) 0.0439(11) 0.0332(9) 0.0101(10) 0.0284(9) 0.0061(9) O
O2' 0.0529(11) 0.0477(13) 0.0566(12) -0.0103(10) 0.0245(10) 0.0057(11) O
O3' 0.0413(10) 0.0701(13) 0.0289(9) -0.0013(9) 0.0152(8) 0.0123(9) O
C5' 0.0609(17) 0.0512(18) 0.0507(16) -0.0065(15) 0.0338(15) -0.0045(16) C
O5' 0.0876(14) 0.0385(11) 0.0777(14) 0.0007(11) 0.0624(13) 0.0017(11) O

loop_
_atom_site_label
_atom_site_fract_x
_atom_site_fract_y
_atom_site_fract_z
_atom_site_U_iso_or_equiv
_atom_site_thermal_displace_type
_atom_site_calc_flag
_atom_site_refinement_flags
_atom_site_type_symbol
N1 0.30138(12) 0.3136(4) 0.62509(17) 0.0364(12) Uani ? . N
C2 0.39470(15) 0.3205(6) 0.65963(2) 0.0400(16) Uani ? . C
N3 0.42018(12) 0.3170(5) 0.56948(17) 0.0424(13) Uani ? . N
C4 0.35645(15) 0.3158(6) 0.44731(2) 0.0424(16) Uani ? . C
C5 0.26136(15) 0.3187(5) 0.40905(2) 0.0427(16) Uani ? . C
C6 0.23490(15) 0.3181(5) 0.49776(2) 0.0367(15) Uani ? . C
C7 0.13523(15) 0.3218(5) 0.46417(2) 0.0420(16) Uani ? . C
C8 0.06726(17) 0.3370(6) 0.3239(3) 0.0529(19) Uani ? . C
C9 -0.03002(19) 0.3486(7) 0.3024(3) 0.076(3) Uani ? . C
N4 0.38309(14) 0.3107(6) 0.36031(19) 0.0641(18) Uani ? . N
O2 0.45124(10) 0.32601 0.77438(15) 0.0564(13) Uani ? . O
C1' 0.27600(15) 0.3193(5) 0.72528(2) 0.0373(15) Uani ? . C
C2' 0.32453(16) 0.1983(5) 0.83925(2) 0.0383(16) Uani ? . C
C3' 0.36912(15) 0.3199(5) 0.95183(2) 0.0368(15) Uani ? . C
C4' 0.30808(16) 0.4765(5) 0.90266(2) 0.0372(15) Uani ? . C
O4' 0.28827(12) 0.4884(4) 0.77300(16) 0.0443(12) Uani ? . O
O2' 0.25420(12) 0.1026(4) 0.84390(18) 0.0533(13) Uani ? . O
O3' 0.37388(11) 0.2515(4) 1.06375(15) 0.0476(12) Uani ? . O
C5' 0.35023(2) 0.6387(5) 0.9704(3) 0.0515(19) Uani ? . C
O5' 0.28664(15) 0.7763(4) 0.92890(2) 0.0586(15) Uani ? . O
H41 0.445 0.308 0.377 0.0751 Uiso calc . H
H42 0.331 0.310 0.278 0.0751 Uiso calc . H
H5 0.215 0.321 0.317 0.0519 Uiso calc . H
H71 0.122 0.214 0.496 0.0522 Uiso calc . H
H72 0.126 0.422 0.509 0.0522 Uiso calc . H
H81 0.073 0.234 0.278 0.0617 Uiso calc . H
H82 0.081 0.442 0.289 0.0617 Uiso calc . H
H91 -0.044 0.243 0.337 0.0827 Uiso calc . H
H92 -0.036 0.451 0.347 0.0827 Uiso calc . H
H93 -0.074 0.359 0.209 0.0827 Uiso calc . H
H1' 0.209 0.292 0.685 0.0476 Uiso calc . H
H2' 0.371 0.125 0.832 0.0488 Uiso calc . H
H3' 0.432 0.350 0.967 0.0478 Uiso calc . H
H4' 0.251 0.455 0.906 0.0490 Uiso calc . H
HO2' 0.278 -0.004 0.885 0.0610 Uiso ? . H
HO3' 0.431 0.288 1.142 0.0584 Uiso ? . H
H5'1 0.402 0.669 0.955 0.0643 Uiso calc . H
H5'2 0.374 0.621 1.064 0.0643 Uiso calc . H
HO5' 0.238 0.750 0.948 0.0698 Uiso ? . H

loop_
_atom_type_symbol
_atom_type_description
_atom_type_scat_dispersion_real
_atom_type_scat_dispersion_imag
_atom_type_scat_source
O O 0.008 0.006 'International Tables Vol. IV Table 2.2B'
N N 0.004 0.003 'International Tables Vol. IV Table 2.2B'
C C 0.002 0.002 'International Tables Vol. IV Table 2.2B'
H H 0.000 0.000 'International Tables Vol. IV Table 2.2B'

loop_
_geom_angle_atom_site_label_1
_geom_angle_atom_site_label_2
_geom_angle_atom_site_label_3
_geom_angle
_geom_angle_publ_flag
C2 N1 C6 120.20(18) no
C2 N1 C1' 118.78(18) no
C6 N1 C1' 120.73(18) no
N1 C2 N3 120.2(2) no
N1 C2 O2 117.8(2) no
N3 C2 O2 122.0(2) no
C2 N3 C4 119.50(19) no
N3 C4 C5 121.7(2) no
N3 C4 N4 118.4(2) no
C5 C4 N4 119.9(2) no
C4 C5 C6 119.5(2) no
C4 C5 H5 120.2 no
C6 C5 H5 120.3 no
N1 C6 C5 118.7(2) no
N1 C6 C7 118.9(2) no
C5 C6 C7 122.4(2) no
C6 C7 C8 115.6(2) yes
C6 C7 H71 107.9 no
C6 C7 H72 107.9 no
C8 C7 H71 107.9 no
C8 C7 H72 107.9 no
H71 C7 H72 109.5 no
C7 C8 C9 110.8(2) no
C7 C8 H81 109.1 no
C7 C8 H82 109.1 no
C9 C8 H81 109.1 no
C9 C8 H82 109.2 no
H81 C8 H82 109.5 no
C8 C9 H91 109.5 no
C8 C9 H92 109.4 no
C8 C9 H93 109.5 no
H91 C9 H92 109.5 no
H91 C9 H93 109.5 no
H92 C9 H93 109.5 no
C4 N4 H41 125.5 no
C4 N4 H42 109.3 no
H41 N4 H42 125.3 no
N1 C1' C2' 118.6(3) yes
N1 C1' O4' 108.6(3) yes
N1 C1' H1' 107.1 no
C2' C1' O4' 107.8(2) yes
C2' C1' H1' 106.5 no
O4' C1' H1' 107.8 no
C1' C2' C3' 103.1(3) yes
C1' C2' O2' 105.8(2) no
C1' C2' H2' 111.8 no
C3' C2' O2' 110.6(2) no
C3' C2' H2' 112.0 no
O2' C2' H2' 112.9 no
C2' C3' C4' 102.3(2) yes
C2' C3' O3' 112.7(3) no
C2' C3' H3' 109.0 no
C4' C3' O3' 113.1(2) no
C4' C3' H3' 109.2 no
O3' C3' H3' 110.3 no
C3' C4' O4' 103.4(2) yes
C3' C4' C5' 115.2(2) no
C3' C4' H4' 108.9 no
O4' C4' C5' 109.7(3) no
O4' C4' H4' 110.1 no
C5' C4' H4' 109.3 no
C1' O4' C4' 106.9(3) yes
C2' O2' HO2' 109.8 no
C3' O3' HO3' 112.0 no
C4' C5' O5' 112.3(3) no
C4' C5' H5'1 108.9 no
C4' C5' H5'2 108.6 no
O5' C5' H5'1 108.8 no
O5' C5' H5'2 108.6 no
H5'1 C5' H5'2 109.5 no
C5' O5' HO5' 109.0 no

loop_
_geom_bond_atom_site_label_1
_geom_bond_atom_site_label_2
_geom_bond_site_symmetry_1
_geom_bond_site_symmetry_2
_geom_bond_distance
_geom_bond_publ_flag
N1 C2 . . 1.408(3) yes
N1 C6 . . 1.388(3) yes
N1 C1' . . 1.460(3) yes
C2 N3 . . 1.345(3) yes
C2 O2 . . 1.237(3) yes
N3 C4 . . 1.331(3) yes
C4 C5 . . 1.425(3) yes
C4 N4 . . 1.323(3) yes
C5 C6 . . 1.340(3) yes
C5 H5 . . 1.000 no
C6 C7 . . 1.513(3) no
C7 C8 . . 1.512(4) no
C7 H71 . . 1.000 no
C7 H72 . . 1.000 no
C8 C9 . . 1.522(4) no
C8 H81 . . 1.000 no
C8 H82 . . 1.000 no
C9 H91 . . 1.000 no
C9 H92 . . 1.000 no
C9 H93 . . 1.000 no
N4 H41 . . 0.950 no
N4 H42 . . 0.950 no
C1' C2' . . 1.534(4) no
C1' O4' . . 1.418(5) yes
C1' H1' . . 1.000 no
C2' C3' . . 1.521(4) no
C2' O2' . . 1.419(4) no
C2' H2' . . 1.000 no
C3' C4' . . 1.519(5) no
C3' O3' . . 1.414(3) no
C3' H3' . . 1.000 no
C4' O4' . . 1.431(3) yes
C4' C5' . . 1.489(5) no
C4' H4' . . 1.000 no
O2' HO2' . . 0.954 no
O3' HO3' . . 1.004 no
C5' O5' . . 1.423(5) no
C5' H5'1 . . 1.000 no
C5' H5'2 . . 1.000 no
O5' HO5' . . 0.965 no

loop_
_geom_hbond_atom_site_label_D
_geom_hbond_atom_site_label_H
_geom_hbond_atom_site_label_A
_geom_hbond_site_symmetry_A
_geom_hbond_distance_DH
_geom_hbond_distance_HA
_geom_hbond_distance_DA
_geom_hbond_angle_DHA
_geom_hbond_publ_flag
O2' HO2' O5' 1_545 0.95 1.78 2.707(5) 162 yes
O3' HO3' O2 3_657 1.00 1.75 2.674(2) 152 yes
O5' HO5' O3' 4_557 0.96 1.81 2.737(3) 160 yes
N4 H41 N3 3_656 0.95 2.03 2.974(3) 174 yes
N4 H42 O5' 4_546 0.95 2.32 3.259(3) 172 yes

loop_
_geom_torsion_atom_site_label_1
_geom_torsion_atom_site_label_2
_geom_torsion_atom_site_label_3
_geom_torsion_atom_site_label_4
_geom_torsion
_geom_torsion_publ_flag
C6 N1 C2 N3 -5.6(3) no
C6 N1 C2 O2 176.0(6) no
C1' N1 C2 N3 -179.5(6) no
C1' N1 C2 O2 2.1(2) no
C2 N1 C6 C5 4.0(3) no
C2 N1 C6 C7 -176.2(6) no
C1' N1 C6 C5 177.7(6) no
C1' N1 C6 C7 -2.4(3) no
C2 N1 C1' C2' -49.5(3) no
C2 N1 C1' O4' 73.9(4) yes
C6 N1 C1' C2' 136.7(5) no
C6 N1 C1' O4' -99.9(5) no
N1 C2 N3 C4 3.5(3) no
O2 C2 N3 C4 -178.2(6) no
C2 N3 C4 C5 0.1(3) no
C2 N3 C4 N4 -179.4(7) no
N3 C4 C5 C6 -1.8(3) no
N4 C4 C5 C6 177.8(7) no
C4 C5 C6 N1 -0.4(3) no
C4 C5 C6 C7 179.7(6) no
N1 C6 C7 C8 176.6(6) no
C5 C6 C7 C8 -3.6(3) no
C6 C7 C8 C9 -177.1(6) no
N1 C1' C2' C3' 120.3(5) no
N1 C1' C2' O2' -123.5(5) no
O4' C1' C2' C3' -3.5(2) yes
O4' C1' C2' O2' 112.7(5) no
N1 C1' O4' C4' -151.7(5) no
C2' C1' O4' C4' -22.0(3) yes
C1' C2' C3' C4' 25.7(3) yes
C1' C2' C3' O3' 147.4(6) no
O2' C2' C3' C4' -87.0(4) no
O2' C2' C3' O3' 34.7(3) no
C2' C3' C4' O4' -39.6(3) yes
C2' C3' C4' C5' -159.3(6) no
O3' C3' C4' O4' -161.1(6) no
O3' C3' C4' C5' 79.2(4) no
C3' C4' O4' C1' 38.7(3) yes
C5' C4' O4' C1' 162.1(6) no
C3' C4' C5' O5' -173.7(6) no
O4' C4' C5' O5' 70.1(4) no
